data_4510915
loop_
_publ_author_name
'Mukherjee, Arijit'
'Grobelny, Pawel'
'Thakur, Tejender S.'
'Desiraju, Gautam R.'

_publ_section_title
;
 Polymorphs, Pseudopolymorphs, and Co-Crystals of Orcinol: Exploring the
 Structural Landscape with High Throughput Crystallography
;
_journal_issue 6
_journal_name_full 'Crystal Growth &amp; Design'
_journal_page_first 2637
_journal_paper_doi 10.1021/cg200361x
_journal_volume 11
_journal_year 2011
_chemical_compound_source 'see text'
_chemical_formula_moiety 'C7 H8 O2'
_chemical_formula_sum 'C7 H8 O2'
_chemical_formula_weight 124.13
_chemical_name_common Orcinol
_chemical_name_systematic ?
_space_group_IT_number 82
_symmetry_cell_setting tetragonal
_symmetry_Int_Tables_number 82
_symmetry_space_group_name_Hall 'I -4'
_symmetry_space_group_name_H-M 'I -4'
_atom_sites_solution_hydrogens geom
_atom_sites_solution_primary direct
_atom_sites_solution_secondary difmap
_cell_angle_alpha 90
_cell_angle_beta 90
_cell_angle_gamma 90
_cell_formula_units_Z 16
_cell_length_a 20.060(3)
_cell_length_b 20.060(3)
_cell_length_c 6.4230(13)
_cell_measurement_reflns_used 3556
_cell_measurement_temperature 150(2)
_cell_measurement_theta_max 27.5
_cell_measurement_theta_min 1.4
_cell_volume 2584.6(8)
_computing_cell_refinement
;
CrystalClear-SM Expert 2.0 rc14 (Rigaku, 2009)
;
_computing_data_collection
;
CrystalClear-SM Expert 2.0 rc14 (Rigaku, 2009)
;
_computing_data_reduction
;
CrystalClear-SM Expert 2.0 rc14 (Rigaku, 2009)
;
_computing_publication_material 'PLATON (Spek, 2003)'
_computing_structure_refinement 'SHELXL-97 (Sheldrick, 2008)'
_diffrn_ambient_temperature 150
_diffrn_detector CCD
_diffrn_detector_area_resol_mean 13.6612
_diffrn_measured_fraction_theta_full 0.994
_diffrn_measured_fraction_theta_max 0.994
_diffrn_measurement_details
;
scan:
    Number of images: 180
               Slice: -60.0000 - 120.0000
         Image width: 1.0000
            Exp time: 16.0000
       Rotation axis: Omega
               Omega: 0.0000
                 Chi: 54.0000
                 Phi: 0.0000
                 XTD: 49.5871
              2theta: 29.5493
scan:
    Number of images: 180
               Slice: -60.0000 - 120.0000
         Image width: 1.0000
            Exp time: 16.0000
       Rotation axis: Omega
               Omega: 0.0000
                 Chi: 54.0000
                 Phi: 120.0000
                 XTD: 49.5871
              2theta: 29.5493
scan:
    Number of images: 180
               Slice: -60.0000 - 120.0000
         Image width: 1.0000
            Exp time: 16.0000
       Rotation axis: Omega
               Omega: 0.0000
                 Chi: 54.0000
                 Phi: 240.0000
                 XTD: 49.5871
              2theta: 29.5493

;
_diffrn_measurement_device
;
XtaLABmini: Fixed Chi 2 circle
;
_diffrn_measurement_device_type
;
Rigaku Mercury375R (2x2 bin mode)
;
_diffrn_measurement_method 'profile data from \w-scans'
_diffrn_measurement_specimen_support Fiber
_diffrn_orient_matrix_type d*Trek
_diffrn_orient_matrix_UB_11 0.023268
_diffrn_orient_matrix_UB_12 -0.006336
_diffrn_orient_matrix_UB_13 0.043643
_diffrn_orient_matrix_UB_21 0.042410
_diffrn_orient_matrix_UB_22 -0.010317
_diffrn_orient_matrix_UB_23 -0.024109
_diffrn_orient_matrix_UB_31 0.037760
_diffrn_orient_matrix_UB_32 0.151024
_diffrn_orient_matrix_UB_33 0.001795
_diffrn_radiation_monochromator 'Graphite Monochromator'
_diffrn_radiation_probe x-ray
_diffrn_radiation_type MoK\a
_diffrn_radiation_wavelength 0.71075
_diffrn_reflns_av_R_equivalents 0.1381
_diffrn_reflns_av_sigmaI/netI 0.0987
_diffrn_reflns_limit_h_max 25
_diffrn_reflns_limit_h_min -26
_diffrn_reflns_limit_k_max 26
_diffrn_reflns_limit_k_min -25
_diffrn_reflns_limit_l_max 8
_diffrn_reflns_limit_l_min -8
_diffrn_reflns_number 13680
_diffrn_reflns_reduction_process
;
;
_diffrn_reflns_theta_full 27.47
_diffrn_reflns_theta_max 27.47
_diffrn_reflns_theta_min 1.44
_diffrn_source 'Sealed Tube'
_diffrn_source_current 12.0
_diffrn_source_power 0.6
_diffrn_source_voltage 50.0
_exptl_absorpt_coefficient_mu 0.093
_exptl_absorpt_correction_T_max 0.9862
_exptl_absorpt_correction_T_min 0.9462
_exptl_absorpt_correction_type numerical
_exptl_absorpt_process_details 'Jacobson, R. (1998) Private communication'
_exptl_crystal_colour Colorless
_exptl_crystal_density_diffrn 1.276
_exptl_crystal_density_method 'Not Measured'
_exptl_crystal_description Plate
_exptl_crystal_F_000 1056
_exptl_crystal_size_max 0.600
_exptl_crystal_size_mid 0.150
_exptl_crystal_size_min 0.150
_refine_diff_density_max 0.624
_refine_diff_density_min -0.659
_refine_diff_density_rms 0.188
_refine_ls_extinction_method none
_refine_ls_goodness_of_fit_ref 1.059
_refine_ls_hydrogen_treatment mixed
_refine_ls_matrix_type full
_refine_ls_number_parameters 172
_refine_ls_number_reflns 2945
_refine_ls_number_restraints 0
_refine_ls_restrained_S_all 1.059
_refine_ls_R_factor_all 0.0826
_refine_ls_R_factor_gt 0.0564
_refine_ls_shift/su_max 0.000
_refine_ls_shift/su_mean 0.000
_refine_ls_structure_factor_coef Fsqd
_refine_ls_weighting_details 'calc w=1/[\s^2^(Fo^2^)+(0.1131P)^2^+0.0000P] where P=(Fo^2^+2Fc^2^)/3'
_refine_ls_weighting_scheme calc
_refine_ls_wR_factor_gt 0.1439
_refine_ls_wR_factor_ref 0.2169
_reflns_number_gt 2387
_reflns_number_total 2945
_reflns_threshold_expression I>2\s(I)
_cod_data_source_file 818142.cif
_cod_data_source_block datam
_cod_depositor_comments
;
The following automatic conversions were performed:

'_symmetry_cell_setting' value 'Tetragonal' changed to 'tetragonal'
according to
/usr/data/users/saulius/automatic-downloads/retrospective/ACS/lib/dictionaries/cif_core.dic
dictionary named 'cif_core.dic' version 2.4.2 from
2011-04-26.

'_exptl_absorpt_correction_type' value 'Numerical'
changed to 'numerical' according to
/usr/data/users/saulius/automatic-downloads/retrospective/ACS/lib/dictionaries/cif_core.dic
dictionary named 'cif_core.dic' version 2.4.2 from 2011-04-26.

Automatic conversion script
Id: cif_fix_values 2281 2013-09-26 08:29:07Z andrius 
;
_cod_database_code 4510915

loop_
_symmetry_equiv_pos_site_id
_symmetry_equiv_pos_as_xyz
1 x,y,z
2 y,-x,-z
3 -x,-y,z
4 -y,x,-z
5 1/2+x,1/2+y,1/2+z
6 1/2+y,1/2-x,1/2-z
7 1/2-x,1/2-y,1/2+z
8 1/2-y,1/2+x,1/2-z

loop_
_atom_site_aniso_label
_atom_site_aniso_U_11
_atom_site_aniso_U_22
_atom_site_aniso_U_33
_atom_site_aniso_U_23
_atom_site_aniso_U_13
_atom_site_aniso_U_12
O1 0.0254(11) 0.0501(15) 0.0261(12) 0.0200(11) 0.0057(10) 0.0055(11)
O2 0.0228(11) 0.0327(12) 0.0325(12) 0.0086(11) 0.0086(10) -0.0009(9)
C1 0.0232(15) 0.0283(15) 0.0242(16) 0.0039(13) -0.0037(13) 0.0012(12)
C2 0.0193(13) 0.0304(15) 0.0250(16) 0.0050(13) 0.0040(12) -0.0009(12)
C3 0.0235(14) 0.0278(15) 0.0197(15) 0.0079(13) 0.0009(12) -0.0028(12)
C4 0.0181(13) 0.0266(14) 0.0248(15) 0.0047(13) 0.0002(11) 0.0007(12)
C5 0.0228(14) 0.0216(13) 0.0226(15) -0.0003(12) 0.0038(12) -0.0040(12)
C6 0.0243(15) 0.0282(15) 0.0214(14) 0.0055(13) -0.0003(12) -0.0035(12)
C7 0.0308(17) 0.050(2) 0.037(2) 0.0151(18) -0.0028(16) 0.0076(16)
O3 0.0338(12) 0.0266(11) 0.0269(11) 0.0082(10) -0.0043(11) 0.0062(10)
O4 0.0480(15) 0.0218(11) 0.0301(13) 0.0067(9) -0.0241(12) -0.0061(10)
C8 0.0282(15) 0.0264(16) 0.0261(16) -0.0044(13) -0.0081(14) 0.0023(12)
C9 0.0312(15) 0.0215(13) 0.0255(16) 0.0017(13) -0.0099(13) 0.0011(12)
C10 0.0244(15) 0.0271(15) 0.0207(14) 0.0017(13) -0.0099(13) 0.0001(12)
C11 0.0215(13) 0.0226(13) 0.0242(15) -0.0003(12) -0.0042(12) 0.0006(11)
C12 0.0268(15) 0.0259(15) 0.0211(15) 0.0049(13) 0.0013(12) 0.0049(13)
C13 0.0271(15) 0.0322(17) 0.0215(15) 0.0004(13) -0.0073(12) 0.0045(13)
C14 0.051(2) 0.0321(18) 0.045(2) -0.0076(17) -0.023(2) -0.0026(17)

loop_
_atom_site_label
_atom_site_type_symbol
_atom_site_thermal_displace_type
_atom_site_fract_x
_atom_site_fract_y
_atom_site_fract_z
_atom_site_occupancy
_atom_site_U_iso_or_equiv
_atom_site_calc_flag
_atom_site_refinement_flags
O1 O Uani 0.55083(12) 0.75746(13) 1.0561(4) 1.000 0.0339(7) . .
O2 O Uani 0.70422(11) 0.81490(12) 0.5138(4) 1.000 0.0293(7) . .
C1 C Uani 0.52776(15) 0.86082(16) 0.5921(5) 1.000 0.0252(9) . .
C2 C Uani 0.51541(15) 0.82614(16) 0.7784(5) 1.000 0.0249(8) . .
C3 C Uani 0.56581(16) 0.79053(16) 0.8735(5) 1.000 0.0237(8) . .
C4 C Uani 0.62979(15) 0.78756(15) 0.7875(5) 1.000 0.0232(8) . .
C5 C Uani 0.64177(14) 0.82200(15) 0.6028(5) 1.000 0.0223(8) . .
C6 C Uani 0.59172(15) 0.85776(15) 0.5048(5) 1.000 0.0246(8) . .
C7 C Uani 0.47303(17) 0.8997(2) 0.4882(6) 1.000 0.0393(11) . .
O3 O Uani 0.66288(12) 0.71276(11) 0.2539(4) 1.000 0.0291(7) . .
O4 O Uani 0.75507(13) 0.57521(11) 0.7886(4) 1.000 0.0333(8) . .
C8 C Uani 0.64522(16) 0.53428(16) 0.3442(5) 1.000 0.0269(9) . .
C9 C Uani 0.68337(16) 0.52616(15) 0.5252(5) 1.000 0.0261(8) . .
C10 C Uani 0.71572(15) 0.58071(15) 0.6111(5) 1.000 0.0241(8) . .
C11 C Uani 0.71000(14) 0.64378(15) 0.5250(5) 1.000 0.0228(8) . .
C12 C Uani 0.67144(16) 0.65128(15) 0.3465(5) 1.000 0.0246(9) . .
C13 C Uani 0.63906(16) 0.59724(16) 0.2560(6) 1.000 0.0269(9) . .
C14 C Uani 0.6094(2) 0.47512(18) 0.2503(7) 1.000 0.0427(11) . .
H1O H Uiso 0.58410 0.73530 1.09500 1.000 0.0510 calc R
H2 H Uiso 0.47220 0.82720 0.83900 1.000 0.0300 calc R
H2O H Uiso 0.7197(17) 0.848(2) 0.455(6) 1.000 0.028(10) . .
H4 H Uiso 0.66420 0.76270 0.85330 1.000 0.0280 calc R
H6 H Uiso 0.60080 0.88030 0.37780 1.000 0.0300 calc R
H7A H Uiso 0.48200 0.90270 0.33850 1.000 0.0590 calc R
H7B H Uiso 0.47110 0.94470 0.54760 1.000 0.0590 calc R
H7C H Uiso 0.43030 0.87710 0.51080 1.000 0.0590 calc R
H3O H Uiso 0.68290 0.74200 0.32390 1.000 0.0440 calc R
H4O H Uiso 0.74410 0.54090 0.85520 1.000 0.0500 calc R
H9 H Uiso 0.68700 0.48350 0.58870 1.000 0.0310 calc R
H11 H Uiso 0.73180 0.68090 0.58630 1.000 0.0270 calc R
H13 H Uiso 0.61280 0.60330 0.13430 1.000 0.0320 calc R
H14A H Uiso 0.59920 0.48440 0.10390 1.000 0.0640 calc R
H14B H Uiso 0.56790 0.46710 0.32660 1.000 0.0640 calc R
H14C H Uiso 0.63800 0.43560 0.25940 1.000 0.0640 calc R

loop_
_atom_type_symbol
_atom_type_description
_atom_type_scat_dispersion_real
_atom_type_scat_dispersion_imag
_atom_type_scat_source
O O 0.0106 0.0060 'International Tables Vol C Tables 4.2.6.8 and 6.1.1.4'
H H 0.0000 0.0000 'International Tables Vol C Tables 4.2.6.8 and 6.1.1.4'
C C 0.0033 0.0016 'International Tables Vol C Tables 4.2.6.8 and 6.1.1.4'

loop_
_geom_angle_atom_site_label_1
_geom_angle_atom_site_label_2
_geom_angle_atom_site_label_3
_geom_angle
_geom_angle_publ_flag
C3 O1 H1O 110.00 no
C5 O2 H2O 117(2) no
C12 O3 H3O 109.00 no
C10 O4 H4O 110.00 no
C2 C1 C6 118.7(3) no
C6 C1 C7 120.9(3) no
C2 C1 C7 120.4(3) no
C1 C2 C3 120.2(3) no
O1 C3 C2 117.7(3) yes
O1 C3 C4 121.0(3) yes
C2 C3 C4 121.3(3) no
C3 C4 C5 118.3(3) no
O2 C5 C4 117.2(3) yes
C4 C5 C6 121.2(3) no
O2 C5 C6 121.4(3) yes
C1 C6 C5 120.3(3) no
C3 C2 H2 120.00 no
C1 C2 H2 120.00 no
C5 C4 H4 121.00 no
C3 C4 H4 121.00 no
C5 C6 H6 120.00 no
C1 C6 H6 120.00 no
C1 C7 H7C 109.00 no
C1 C7 H7A 109.00 no
C1 C7 H7B 109.00 no
H7B C7 H7C 109.00 no
H7A C7 H7C 110.00 no
H7A C7 H7B 109.00 no
C9 C8 C14 119.9(3) no
C9 C8 C13 119.5(3) no
C13 C8 C14 120.5(3) no
C8 C9 C10 119.6(3) no
O4 C10 C9 121.9(3) yes
C9 C10 C11 121.5(3) no
O4 C10 C11 116.5(3) yes
C10 C11 C12 118.3(3) no
O3 C12 C11 121.4(3) yes
O3 C12 C13 117.3(3) yes
C11 C12 C13 121.3(3) no
C8 C13 C12 119.8(3) no
C8 C9 H9 120.00 no
C10 C9 H9 120.00 no
C10 C11 H11 121.00 no
C12 C11 H11 121.00 no
C8 C13 H13 120.00 no
C12 C13 H13 120.00 no
C8 C14 H14A 109.00 no
C8 C14 H14B 109.00 no
C8 C14 H14C 109.00 no
H14A C14 H14B 110.00 no
H14A C14 H14C 109.00 no
H14B C14 H14C 110.00 no

loop_
_geom_bond_atom_site_label_1
_geom_bond_atom_site_label_2
_geom_bond_distance
_geom_bond_publ_flag
O1 C3 1.381(4) yes
O2 C5 1.384(4) yes
O1 H1O 0.8400 no
O2 H2O 0.83(4) no
O3 C12 1.380(4) yes
O4 C10 1.391(4) yes
O3 H3O 0.8400 no
O4 H4O 0.8400 no
C1 C7 1.503(5) no
C1 C6 1.402(4) no
C1 C2 1.406(5) no
C2 C3 1.380(4) no
C3 C4 1.399(4) no
C4 C5 1.394(4) no
C5 C6 1.385(4) no
C2 H2 0.9500 no
C4 H4 0.9500 no
C6 H6 0.9500 no
C7 H7B 0.9800 no
C7 H7C 0.9800 no
C7 H7A 0.9800 no
C8 C14 1.513(5) no
C8 C9 1.401(5) no
C8 C13 1.390(5) no
C9 C10 1.387(4) no
C10 C11 1.386(4) no
C11 C12 1.391(4) no
C12 C13 1.391(5) no
C9 H9 0.9500 no
C11 H11 0.9500 no
C13 H13 0.9500 no
C14 H14A 0.9800 no
C14 H14B 0.9800 no
C14 H14C 0.9800 no

loop_
_geom_contact_atom_site_label_1
_geom_contact_atom_site_label_2
_geom_contact_distance
_geom_contact_site_symmetry_2
_geom_contact_publ_flag
O1 O3 2.733(4) 1_556 no
O1 O4 2.718(3) 4_657 no
O2 C12 3.354(4) 7_665 no
O2 O3 2.770(3) . no
O2 O4 2.760(3) 7_664 no
O2 O3 3.130(3) 7_665 no
O3 O2 3.130(3) 7_664 no
O3 O2 2.770(3) . no
O3 O1 2.733(4) 1_554 no
O3 C5 3.163(4) . no
O3 C4 3.416(4) 1_554 no
O4 O1 2.718(3) 2_567 no
O4 O2 2.760(3) 7_665 no
O1 H9 2.7700 4_657 no
O1 H4O 1.9400 4_657 no
O2 H11 2.7800 . no
O2 H3O 1.9500 . no
O3 H4 2.7600 1_554 no
O3 H1O 1.9300 1_554 no
O4 H2O 1.94(4) 7_665 no
C2 C9 3.564(5) 4_656 no
C4 O3 3.416(4) 1_556 no
C5 O3 3.163(4) . no
C9 C2 3.564(5) 2_566 no
C12 O2 3.354(4) 7_664 no
C2 H4O 3.0900 4_657 no
C3 H4O 2.9100 4_657 no
C5 H3O 2.5400 . no
C5 H2 3.1000 8_656 no
C6 H2 2.9900 8_656 no
C7 H6 3.0000 6_465 no
C10 H2O 2.93(4) 7_665 no
C12 H1O 2.9200 1_554 no
C14 H13 3.0400 2_565 no
H1O H3O 2.4700 1_556 no
H1O O3 1.9300 1_556 no
H1O C12 2.9200 1_556 no
H1O H4 2.3000 . no
H1O H4O 2.5300 4_657 no
H2 C6 2.9900 6_466 no
H2 H7C 2.4800 . no
H2 H4O 2.5900 4_657 no
H2 C5 3.1000 6_466 no
H2O H3O 2.4000 . no
H2O H6 2.5200 . no
H2O O4 1.94(4) 7_664 no
H2O C10 2.93(4) 7_664 no
H2O H4O 2.4300 7_664 no
H3O H11 2.3000 . no
H3O C5 2.5400 . no
H3O H1O 2.4700 1_554 no
H3O O2 1.9500 . no
H3O H2O 2.4000 . no
H4 H1O 2.3000 . no
H4 O3 2.7600 1_556 no
H4O C3 2.9100 2_567 no
H4O H9 2.3600 . no
H4O O1 1.9400 2_567 no
H4O H1O 2.5300 2_567 no
H4O H2 2.5900 2_567 no
H4O H2O 2.4300 7_665 no
H4O C2 3.0900 2_567 no
H6 H7A 2.4700 8_655 no
H6 H2O 2.5200 . no
H6 H7A 2.4400 . no
H6 C7 3.0000 8_655 no
H7A H6 2.4400 . no
H7A H6 2.4700 6_465 no
H7B H7B 2.5000 3_675 no
H7C H2 2.4800 . no
H9 H4O 2.3600 . no
H9 H14C 2.5200 . no
H9 O1 2.7700 2_567 no
H11 O2 2.7800 . no
H11 H3O 2.3000 . no
H13 H14A 2.4100 . no
H13 C14 3.0400 4_655 no
H13 H14A 2.4800 4_655 no
H14A H13 2.4100 . no
H14A H13 2.4800 2_565 no
H14C H9 2.5200 . no

loop_
_geom_hbond_atom_site_label_D
_geom_hbond_atom_site_label_H
_geom_hbond_atom_site_label_A
_geom_hbond_distance_DH
_geom_hbond_distance_HA
_geom_hbond_distance_DA
_geom_hbond_angle_DHA
_geom_hbond_site_symmetry_A
_geom_hbond_publ_flag
O1 H1O O3 0.8400 1.9300 2.733(4) 158.00 1_556 yes
O2 H2O O4 0.83(4) 1.94(4) 2.760(3) 172(4) 7_664 yes
O3 H3O O2 0.8400 1.9500 2.770(3) 164.00 . yes
O4 H4O O1 0.8400 1.9400 2.718(3) 153.00 2_567 yes

loop_
_geom_torsion_atom_site_label_1
_geom_torsion_atom_site_label_2
_geom_torsion_atom_site_label_3
_geom_torsion_atom_site_label_4
_geom_torsion
_geom_torsion_publ_flag
C6 C1 C2 C3 0.7(5) no
C7 C1 C2 C3 -179.9(3) no
C2 C1 C6 C5 -1.0(5) no
C7 C1 C6 C5 179.7(3) no
C1 C2 C3 O1 180.0(3) no
C1 C2 C3 C4 -0.5(5) no
O1 C3 C4 C5 180.0(3) no
C2 C3 C4 C5 0.4(5) no
C3 C4 C5 O2 -176.0(3) no
C3 C4 C5 C6 -0.7(5) no
O2 C5 C6 C1 176.1(3) no
C4 C5 C6 C1 1.0(5) no
C13 C8 C9 C10 -1.5(5) no
C14 C8 C9 C10 -179.6(3) no
C9 C8 C13 C12 0.8(5) no
C14 C8 C13 C12 178.9(3) no
C8 C9 C10 O4 -179.0(3) no
C8 C9 C10 C11 1.6(5) no
O4 C10 C11 C12 179.6(3) no
C9 C10 C11 C12 -0.9(5) no
C10 C11 C12 O3 179.2(3) no
C10 C11 C12 C13 0.2(5) no
O3 C12 C13 C8 -179.2(3) no
C11 C12 C13 C8 -0.2(5) no
